data_7128138
loop_
_publ_author_name
'Sang, Ji-Wei'
'Xie, Ming-Sheng'
'Wang, Man-Man'
'Qu, Gui-Rong'
'Guo, Hai-Ming'

_publ_section_title
;
 Chemo- and regioselective ring-opening of donor-acceptor oxiranes with
 <i>N</i>-heteroaromatics.
;
_journal_issue 37
_journal_name_full 'Chemical communications (Cambridge, England)'
_journal_page_first 4552
_journal_page_last 4555
_journal_paper_doi 10.1039/d1cc00600b
_journal_volume 57
_journal_year 2021
_chemical_formula_moiety 'C22 H25 N3 O5'
_chemical_formula_sum 'C22 H25 N3 O5'
_chemical_formula_weight 411.45
_space_group_crystal_system triclinic
_space_group_IT_number 2
_space_group_name_Hall '-P 1'
_space_group_name_H-M_alt 'P -1'
_atom_sites_solution_hydrogens geom
_atom_sites_solution_primary dual
_audit_creation_date 2020-07-22
_audit_creation_method
;
Olex2 1.3
(compiled 2020.07.16 svn.r6f6c53a7 for OlexSys, GUI svn.r6139)
;
_audit_update_record
;
2020-07-22 deposited with the CCDC.	2021-04-06 downloaded from the CCDC.
;
_cell_angle_alpha 61.499(7)
_cell_angle_beta 78.529(5)
_cell_angle_gamma 86.047(5)
_cell_formula_units_Z 2
_cell_length_a 9.5779(5)
_cell_length_b 11.3128(7)
_cell_length_c 11.8490(8)
_cell_measurement_reflns_used 5472
_cell_measurement_temperature 290(4)
_cell_measurement_theta_max 71.2380
_cell_measurement_theta_min 4.7180
_cell_volume 1105.24(14)
_computing_cell_refinement 'CrysAlisPro 1.171.40.53 (Rigaku OD, 2019)'
_computing_data_collection 'CrysAlisPro 1.171.40.53 (Rigaku OD, 2019)'
_computing_data_reduction 'CrysAlisPro 1.171.40.53 (Rigaku OD, 2019)'
_computing_molecular_graphics 'Olex2 1.3 (Dolomanov et al., 2009)'
_computing_publication_material 'Olex2 1.3 (Dolomanov et al., 2009)'
_computing_structure_refinement 'SHELXL 2018/3 (Sheldrick, 2015)'
_computing_structure_solution 'SHELXT 2018/2 (Sheldrick, 2018)'
_diffrn_ambient_environment air
_diffrn_ambient_temperature 290(4)
_diffrn_detector 'CCD plate'
_diffrn_detector_area_resol_mean 8.0521
_diffrn_detector_type EosS2
_diffrn_measured_fraction_theta_full 0.999
_diffrn_measured_fraction_theta_max 0.978
_diffrn_measurement_details
;
List of Runs (angles in degrees, time in seconds):

  # Type    Start    End  Width  t~exp~   \w     \q     \k     \f   Frames
#--------------------------------------------------------------------------
  1  \w    -77.00  17.00   1.00    1.00    --  -35.62 103.00  58.00   94
  2  \w     37.00 111.00   1.00    1.00    --  107.12-103.00 -43.00   74
  3  \w    101.00 177.00   1.00    1.00    --  107.12 103.00  58.00   76
  4  \w   -108.00 -35.00   1.00    1.00    --  -35.62-178.00 -60.00   73
  5  \w     17.00 105.00   1.00    1.00    --   35.62  38.00 -60.00   88
  6  \w      1.00  75.00   1.00    1.00    --   35.62 -99.00-180.00   74
  7  \w    -34.00  55.00   1.00    1.00    --   35.62 -38.00  60.00   89
  8  \w      9.00 103.00   1.00    1.00    --   35.62  77.00-180.00   94
  9  \w    -36.00  65.00   1.00    1.00    --   35.62 -19.00 -60.00  101
 10  \w      5.00  77.00   1.00    1.00    --   35.62-103.00 -43.00   72
 11  \w     80.00 175.00   1.00    1.00    --  107.12  77.00 120.00   95
 12  \w     37.00 113.00   1.00    1.00    --  107.12-111.00 -90.00   76
 13  \w     39.00 125.00   1.00    1.00    --  107.12 -45.00   0.00   86
 14  \w     90.00 176.00   1.00    1.00    --  107.12  45.00  90.00   86
 15  \w     39.00 125.00   1.00    1.00    --  107.12 -45.00 -90.00   86
 16  \w     40.00 124.00   1.00    1.00    --  107.12 -45.00  90.00   84
 17  \w     73.00 108.00   1.00    1.00    --  107.12 -95.00 -60.00   35
 18  \w     98.00 175.00   1.00    1.00    --  107.12  45.00  30.00   77
 19  \w     40.00  90.00   1.00    1.00    --  107.12 -45.00-180.00   50
 20  \w     55.00 110.00   1.00    1.00    --  107.12 -95.00 120.00   55
 21  \w     58.00 110.00   1.00    1.00    --  107.12 -95.00  30.00   52
 22  \w     94.00 120.00   1.00    1.00    --  107.12 -77.00 120.00   26
 23  \w    111.00 138.00   1.00    1.00    --  107.12  61.00-150.00   27
 24  \w     98.00 165.00   1.00    1.00    --  107.12  61.00 -30.00   67
;
_diffrn_measurement_device 'four-circle diffractometer'
_diffrn_measurement_device_type 'SuperNova, Dual, Cu at home/near, EosS2'
_diffrn_measurement_method '\w scans'
_diffrn_orient_matrix_type 'CrysAlisPro convention (1999,Acta A55,543-557)'
_diffrn_orient_matrix_UB_11 0.0091164000
_diffrn_orient_matrix_UB_12 -0.0463813000
_diffrn_orient_matrix_UB_13 0.1434416000
_diffrn_orient_matrix_UB_21 0.0397333000
_diffrn_orient_matrix_UB_22 -0.1415854000
_diffrn_orient_matrix_UB_23 0.0184222000
_diffrn_orient_matrix_UB_31 0.1590578000
_diffrn_orient_matrix_UB_32 0.0428522000
_diffrn_orient_matrix_UB_33 -0.0422708000
_diffrn_radiation_monochromator mirror
_diffrn_radiation_probe x-ray
_diffrn_radiation_type 'Cu K\a'
_diffrn_radiation_wavelength 1.54184
_diffrn_reflns_av_R_equivalents 0.0193
_diffrn_reflns_av_unetI/netI 0.0229
_diffrn_reflns_Laue_measured_fraction_full 0.999
_diffrn_reflns_Laue_measured_fraction_max 0.978
_diffrn_reflns_limit_h_max 11
_diffrn_reflns_limit_h_min -9
_diffrn_reflns_limit_k_max 13
_diffrn_reflns_limit_k_min -11
_diffrn_reflns_limit_l_max 14
_diffrn_reflns_limit_l_min -14
_diffrn_reflns_number 8787
_diffrn_reflns_point_group_measured_fraction_full 0.999
_diffrn_reflns_point_group_measured_fraction_max 0.978
_diffrn_reflns_theta_full 67.684
_diffrn_reflns_theta_max 71.479
_diffrn_reflns_theta_min 4.324
_diffrn_source 'micro-focus sealed X-ray tube'
_diffrn_source_type 'SuperNova (Cu) X-ray Source'
_exptl_absorpt_coefficient_mu 0.730
_exptl_absorpt_correction_T_max 1.00000
_exptl_absorpt_correction_T_min 0.64926
_exptl_absorpt_correction_type multi-scan
_exptl_absorpt_process_details
;
CrysAlisPro 1.171.40.53 (Rigaku Oxford Diffraction, 2019)
Empirical absorption correction using spherical harmonics,
 implemented in SCALE3 ABSPACK scaling algorithm.
;
_exptl_crystal_colour colorless
_exptl_crystal_density_diffrn 1.236
_exptl_crystal_description block
_exptl_crystal_F_000 436
_exptl_crystal_size_max 0.13
_exptl_crystal_size_mid 0.12
_exptl_crystal_size_min 0.11
_refine_diff_density_max 0.440
_refine_diff_density_min -0.479
_refine_diff_density_rms 0.049
_refine_ls_extinction_coef 0.048(3)
_refine_ls_extinction_expression Fc^*^=kFc[1+0.001xFc^2^\l^3^/sin(2\q)]^-1/4^
_refine_ls_extinction_method 'SHELXL-2018/3 (Sheldrick 2018)'
_refine_ls_goodness_of_fit_ref 1.048
_refine_ls_hydrogen_treatment constr
_refine_ls_matrix_type full
_refine_ls_number_parameters 276
_refine_ls_number_reflns 4210
_refine_ls_number_restraints 8
_refine_ls_restrained_S_all 1.087
_refine_ls_R_factor_all 0.0668
_refine_ls_R_factor_gt 0.0619
_refine_ls_shift/su_max 0.003
_refine_ls_shift/su_mean 0.000
_refine_ls_structure_factor_coef Fsqd
_refine_ls_weighting_details 'w=1/[\s^2^(Fo^2^)+(0.1102P)^2^+0.3499P] where P=(Fo^2^+2Fc^2^)/3'
_refine_ls_weighting_scheme calc
_refine_ls_wR_factor_gt 0.1864
_refine_ls_wR_factor_ref 0.1923
_reflns_Friedel_coverage 0.000
_reflns_number_gt 3715
_reflns_number_total 4210
_reflns_threshold_expression 'I > 2\s(I)'
_cod_data_source_file d1cc00600b2.cif
_cod_data_source_block sjw-20200720
_cod_depositor_comments 'Adding full bibliography for 7128134--7128140.cif.'
_cod_original_cell_volume 1105.24(13)
_cod_database_code 7128138
_shelx_shelxl_version_number 2018/3
_chemical_oxdiff_formula 'C1 H1 O1 N1'
_shelx_space_group_comment
;
The symmetry employed for this shelxl refinement is uniquely defined
by the following loop, which should always be used as a source of
symmetry information in preference to the above space-group names.
They are only intended as comments.
;
_shelx_estimated_absorpt_t_max 0.924
_shelx_estimated_absorpt_t_min 0.911
_reflns_odcompleteness_completeness 99.95
_reflns_odcompleteness_iscentric 1
_reflns_odcompleteness_theta 66.97
_olex2_refinement_description
;
1. Fixed Uiso
 At 1.2 times of:
  All C(H) groups, All C(H,H) groups
 At 1.5 times of:
  All C(H,H,H) groups
2. Restrained distances
 C19-C20
 1.55 with sigma of 0.02
3. Rigid bond restraints
 C19, C20
 with sigma for 1-2 distances of 0.01 and sigma for 1-3 distances of 0.01
4. Uiso/Uaniso restraints and constraints
C19 \\sim C20: within 2A with sigma of 0.002 and sigma for terminal atoms of
0.004 within 2A
5.a Ternary CH refined with riding coordinates:
 C7(H7), C14(H14)
5.b Secondary CH2 refined with riding coordinates:
 C16(H16A,H16B), C19(H19A,H19B)
5.c Aromatic/amide H refined with riding coordinates:
 C2(H2), C5(H5), C9(H9), C10(H10), C11(H11), C12(H12), C13(H13)
5.d Idealised Me refined as rotating group:
 C17(H17A,H17B,H17C), C20(H20A,H20B,H20C), C21(H21A,H21B,H21C), C22(H22A,H22B,
 H22C)
;
_olex2_submission_special_instructions 'No special instructions were received'
_oxdiff_exptl_absorpt_empirical_details
;
Empirical correction (ABSPACK) includes:
- Absorption correction using spherical harmonics
- Frame scaling
;
_oxdiff_exptl_absorpt_empirical_full_max 1.591
_oxdiff_exptl_absorpt_empirical_full_min 0.503

loop_
_space_group_symop_operation_xyz
'x, y, z'
'-x, -y, -z'

loop_
_atom_site_label
_atom_site_type_symbol
_atom_site_fract_x
_atom_site_fract_y
_atom_site_fract_z
_atom_site_U_iso_or_equiv
_atom_site_adp_type
_atom_site_occupancy
_atom_site_site_symmetry_order
_atom_site_calc_flag
_atom_site_refinement_flags_posn
_atom_site_refinement_flags_adp
_atom_site_refinement_flags_occupancy
_atom_site_disorder_assembly
_atom_site_disorder_group
O1 O 0.47041(15) 0.24173(12) 0.24569(12) 0.0453(4) Uani 1 1 d . . . . .
O2 O 0.62459(19) 0.12050(19) 0.12524(19) 0.0734(5) Uani 1 1 d . . . . .
O3 O 0.4481(2) -0.03031(17) 0.19451(18) 0.0736(5) Uani 1 1 d . . . . .
O4 O 0.21338(17) 0.12502(16) 0.27947(16) 0.0656(5) Uani 1 1 d . . . . .
O5 O 0.2599(2) -0.03667(18) 0.47141(18) 0.0852(6) Uani 1 1 d . . . . .
N1 N 0.37294(17) 0.26768(15) 0.43087(15) 0.0454(4) Uani 1 1 d . . . . .
N2 N 0.3793(2) 0.18161(19) 0.55812(17) 0.0600(5) Uani 1 1 d . . . . .
N3 N 0.2543(2) 0.1724(2) 0.62937(19) 0.0698(6) Uani 1 1 d . . . . .
C1 C 0.2379(2) 0.31449(19) 0.42150(19) 0.0464(5) Uani 1 1 d . . . . .
C2 C 0.1722(2) 0.4016(2) 0.3178(2) 0.0565(5) Uani 1 1 d . . . . .
H2 H 0.222870 0.443633 0.232231 0.068 Uiso 1 1 calc R U . . .
C3 C 0.0285(3) 0.4232(3) 0.3472(3) 0.0680(7) Uani 1 1 d . . . . .
C4 C -0.0485(3) 0.3579(3) 0.4782(3) 0.0710(7) Uani 1 1 d . . . . .
C5 C 0.0181(3) 0.2754(3) 0.5775(3) 0.0717(7) Uani 1 1 d . . . . .
H5 H -0.031866 0.234626 0.663274 0.086 Uiso 1 1 calc R U . . .
C6 C 0.1636(2) 0.2520(2) 0.5493(2) 0.0570(5) Uani 1 1 d . . . . .
C7 C 0.49776(19) 0.28900(17) 0.33030(18) 0.0426(4) Uani 1 1 d . . . . .
H7 H 0.577006 0.239582 0.372062 0.051 Uiso 1 1 calc R U . . .
C8 C 0.5420(2) 0.43672(18) 0.2461(2) 0.0466(5) Uani 1 1 d . . . . .
C9 C 0.6088(3) 0.4841(2) 0.1173(2) 0.0608(6) Uani 1 1 d . . . . .
H9 H 0.623730 0.425836 0.081491 0.073 Uiso 1 1 calc R U . . .
C10 C 0.6536(3) 0.6175(3) 0.0412(3) 0.0800(8) Uani 1 1 d . . . . .
H10 H 0.697940 0.648613 -0.045717 0.096 Uiso 1 1 calc R U . . .
C11 C 0.6330(4) 0.7039(3) 0.0932(3) 0.0856(9) Uani 1 1 d . . . . .
H11 H 0.663296 0.793588 0.041725 0.103 Uiso 1 1 calc R U . . .
C12 C 0.5674(3) 0.6581(3) 0.2218(4) 0.0823(9) Uani 1 1 d . . . . .
H12 H 0.553522 0.716786 0.257083 0.099 Uiso 1 1 calc R U . . .
C13 C 0.5215(3) 0.5236(2) 0.2992(3) 0.0614(6) Uani 1 1 d . . . . .
H13 H 0.477409 0.492489 0.386173 0.074 Uiso 1 1 calc R U . . .
C14 C 0.4524(2) 0.09958(18) 0.30410(19) 0.0487(5) Uani 1 1 d . . . . .
H14 H 0.509014 0.057175 0.373161 0.058 Uiso 1 1 calc R U . . .
C15 C 0.2979(3) 0.0529(2) 0.3631(2) 0.0582(6) Uani 1 1 d . . . . .
C16 C 0.0619(3) 0.0927(3) 0.3240(3) 0.0851(8) Uani 1 1 d . . . . .
H16A H 0.023897 0.119764 0.390134 0.102 Uiso 1 1 calc R U . . .
H16B H 0.044980 -0.003479 0.361854 0.102 Uiso 1 1 calc R U . . .
C17 C -0.0078(4) 0.1651(6) 0.2109(4) 0.1343(17) Uani 1 1 d . . . . .
H17A H 0.027012 0.134264 0.147926 0.201 Uiso 1 1 calc R U . . .
H17B H 0.012991 0.259789 0.171847 0.201 Uiso 1 1 calc R U . . .
H17C H -0.108929 0.148574 0.238658 0.201 Uiso 1 1 calc R U . . .
C18 C 0.5063(2) 0.0556(2) 0.2009(2) 0.0536(5) Uani 1 1 d . . . . .
C19 C 0.6893(4) 0.0806(5) 0.0281(4) 0.1253(14) Uani 1 1 d D U . . .
H19A H 0.725970 -0.009151 0.071027 0.150 Uiso 1 1 calc R U . . .
H19B H 0.617953 0.078039 -0.018456 0.150 Uiso 1 1 calc R U . . .
C20 C 0.7960(6) 0.1668(7) -0.0572(5) 0.1633(18) Uani 1 1 d D U . . .
H20A H 0.829935 0.144733 -0.126609 0.245 Uiso 1 1 calc R U . . .
H20B H 0.872445 0.160304 -0.013154 0.245 Uiso 1 1 calc R U . . .
H20C H 0.762047 0.256867 -0.092922 0.245 Uiso 1 1 calc R U . . .
C21 C -0.0464(4) 0.5155(4) 0.2377(4) 0.1018(11) Uani 1 1 d . . . . .
H21A H 0.021595 0.555686 0.157124 0.153 Uiso 1 1 calc R U . . .
H21B H -0.091335 0.584750 0.255712 0.153 Uiso 1 1 calc R U . . .
H21C H -0.117343 0.464872 0.230316 0.153 Uiso 1 1 calc R U . . .
C22 C -0.2072(3) 0.3807(4) 0.5073(5) 0.1068(12) Uani 1 1 d . . . . .
H22A H -0.222500 0.475228 0.474893 0.160 Uiso 1 1 calc R U . . .
H22B H -0.241577 0.333991 0.600105 0.160 Uiso 1 1 calc R U . . .
H22C H -0.257437 0.347253 0.465410 0.160 Uiso 1 1 calc R U . . .

loop_
_atom_site_aniso_label
_atom_site_aniso_U_11
_atom_site_aniso_U_22
_atom_site_aniso_U_33
_atom_site_aniso_U_23
_atom_site_aniso_U_13
_atom_site_aniso_U_12
O1 0.0629(8) 0.0312(6) 0.0437(7) -0.0186(5) -0.0130(6) 0.0049(5)
O2 0.0754(11) 0.0838(12) 0.0825(12) -0.0611(10) -0.0017(9) 0.0002(9)
O3 0.0989(13) 0.0586(9) 0.0844(12) -0.0476(9) -0.0256(10) 0.0029(9)
O4 0.0627(9) 0.0546(9) 0.0659(10) -0.0186(8) -0.0065(7) -0.0089(7)
O5 0.1008(14) 0.0596(10) 0.0623(11) -0.0078(9) 0.0019(9) -0.0085(9)
N1 0.0529(9) 0.0418(8) 0.0437(8) -0.0206(7) -0.0168(7) 0.0138(6)
N2 0.0771(12) 0.0554(10) 0.0458(9) -0.0216(8) -0.0205(9) 0.0203(9)
N3 0.0846(14) 0.0685(12) 0.0481(10) -0.0243(9) -0.0082(9) 0.0142(10)
C1 0.0495(10) 0.0423(9) 0.0552(11) -0.0289(8) -0.0134(8) 0.0086(7)
C2 0.0564(12) 0.0541(11) 0.0646(13) -0.0295(10) -0.0235(10) 0.0135(9)
C3 0.0597(13) 0.0662(14) 0.0985(19) -0.0503(14) -0.0350(13) 0.0205(11)
C4 0.0536(12) 0.0749(15) 0.105(2) -0.0616(16) -0.0116(13) 0.0090(11)
C5 0.0648(14) 0.0759(16) 0.0815(17) -0.0498(14) 0.0057(12) -0.0011(12)
C6 0.0634(12) 0.0539(11) 0.0583(12) -0.0325(10) -0.0074(10) 0.0062(9)
C7 0.0466(9) 0.0393(9) 0.0484(10) -0.0243(8) -0.0169(8) 0.0115(7)
C8 0.0474(10) 0.0379(9) 0.0611(11) -0.0253(8) -0.0226(8) 0.0096(7)
C9 0.0752(14) 0.0488(11) 0.0575(12) -0.0212(10) -0.0185(11) -0.0060(10)
C10 0.098(2) 0.0577(14) 0.0702(16) -0.0115(12) -0.0302(14) -0.0157(13)
C11 0.100(2) 0.0431(12) 0.104(2) -0.0175(13) -0.0432(18) -0.0042(12)
C12 0.0878(18) 0.0492(13) 0.131(3) -0.0528(16) -0.0429(18) 0.0135(12)
C13 0.0637(13) 0.0495(11) 0.0849(16) -0.0408(11) -0.0230(11) 0.0111(9)
C14 0.0677(12) 0.0306(8) 0.0479(10) -0.0179(7) -0.0150(9) 0.0071(8)
C15 0.0781(14) 0.0372(10) 0.0537(12) -0.0186(9) -0.0074(10) -0.0011(9)
C16 0.0674(16) 0.0763(17) 0.098(2) -0.0336(16) 0.0009(14) -0.0186(13)
C17 0.077(2) 0.191(5) 0.122(3) -0.057(3) -0.029(2) -0.024(3)
C18 0.0654(13) 0.0442(10) 0.0593(12) -0.0296(9) -0.0188(10) 0.0115(9)
C19 0.101(2) 0.191(4) 0.136(3) -0.134(3) 0.026(2) -0.016(2)
C20 0.136(3) 0.231(4) 0.139(3) -0.117(3) 0.034(2) -0.035(3)
C21 0.0798(19) 0.101(2) 0.134(3) -0.053(2) -0.059(2) 0.0370(17)
C22 0.0581(16) 0.128(3) 0.168(4) -0.101(3) -0.0154(19) 0.0186(17)

loop_
_atom_type_symbol
_atom_type_description
_atom_type_scat_dispersion_real
_atom_type_scat_dispersion_imag
_atom_type_scat_source
C C 0.0181 0.0091 'International Tables Vol C Tables 4.2.6.8 and 6.1.1.4'
H H 0.0000 0.0000 'International Tables Vol C Tables 4.2.6.8 and 6.1.1.4'
N N 0.0311 0.0180 'International Tables Vol C Tables 4.2.6.8 and 6.1.1.4'
O O 0.0492 0.0322 'International Tables Vol C Tables 4.2.6.8 and 6.1.1.4'

loop_
_geom_angle_atom_site_label_1
_geom_angle_atom_site_label_2
_geom_angle_atom_site_label_3
_geom_angle
_geom_angle_site_symmetry_1
_geom_angle_site_symmetry_3
_geom_angle_publ_flag
C7 O1 C14 114.65(14) . . ?
C18 O2 C19 115.7(2) . . ?
C15 O4 C16 116.94(19) . . ?
N2 N1 C1 109.74(16) . . ?
N2 N1 C7 119.32(15) . . ?
C1 N1 C7 130.81(16) . . ?
N3 N2 N1 108.67(17) . . ?
N2 N3 C6 108.62(18) . . ?
N1 C1 C2 134.13(19) . . ?
N1 C1 C6 104.06(18) . . ?
C6 C1 C2 121.8(2) . . ?
C1 C2 H2 121.3 . . ?
C3 C2 C1 117.3(2) . . ?
C3 C2 H2 121.3 . . ?
C2 C3 C4 121.0(2) . . ?
C2 C3 C21 118.9(3) . . ?
C4 C3 C21 120.1(3) . . ?
C3 C4 C22 119.9(3) . . ?
C5 C4 C3 120.6(2) . . ?
C5 C4 C22 119.5(3) . . ?
C4 C5 H5 120.4 . . ?
C4 C5 C6 119.2(2) . . ?
C6 C5 H5 120.4 . . ?
N3 C6 C1 108.92(19) . . ?
N3 C6 C5 131.0(2) . . ?
C1 C6 C5 120.1(2) . . ?
O1 C7 N1 110.46(15) . . ?
O1 C7 H7 109.0 . . ?
O1 C7 C8 107.01(14) . . ?
N1 C7 H7 109.0 . . ?
N1 C7 C8 112.42(14) . . ?
C8 C7 H7 109.0 . . ?
C9 C8 C7 120.10(17) . . ?
C9 C8 C13 119.4(2) . . ?
C13 C8 C7 120.39(19) . . ?
C8 C9 H9 119.7 . . ?
C8 C9 C10 120.5(2) . . ?
C10 C9 H9 119.7 . . ?
C9 C10 H10 119.9 . . ?
C11 C10 C9 120.2(3) . . ?
C11 C10 H10 119.9 . . ?
C10 C11 H11 120.0 . . ?
C10 C11 C12 120.0(2) . . ?
C12 C11 H11 120.0 . . ?
C11 C12 H12 119.9 . . ?
C11 C12 C13 120.1(3) . . ?
C13 C12 H12 119.9 . . ?
C8 C13 C12 119.7(3) . . ?
C8 C13 H13 120.1 . . ?
C12 C13 H13 120.1 . . ?
O1 C14 H14 108.8 . . ?
O1 C14 C15 112.37(16) . . ?
O1 C14 C18 108.92(15) . . ?
C15 C14 H14 108.8 . . ?
C15 C14 C18 109.05(17) . . ?
C18 C14 H14 108.8 . . ?
O4 C15 C14 110.97(17) . . ?
O5 C15 O4 125.6(2) . . ?
O5 C15 C14 123.4(2) . . ?
O4 C16 H16A 110.1 . . ?
O4 C16 H16B 110.1 . . ?
O4 C16 C17 107.9(3) . . ?
H16A C16 H16B 108.4 . . ?
C17 C16 H16A 110.1 . . ?
C17 C16 H16B 110.1 . . ?
C16 C17 H17A 109.5 . . ?
C16 C17 H17B 109.5 . . ?
C16 C17 H17C 109.5 . . ?
H17A C17 H17B 109.5 . . ?
H17A C17 H17C 109.5 . . ?
H17B C17 H17C 109.5 . . ?
O2 C18 C14 111.32(17) . . ?
O3 C18 O2 125.7(2) . . ?
O3 C18 C14 123.0(2) . . ?
O2 C19 H19A 109.5 . . ?
O2 C19 H19B 109.5 . . ?
H19A C19 H19B 108.1 . . ?
C20 C19 O2 110.9(4) . . ?
C20 C19 H19A 109.5 . . ?
C20 C19 H19B 109.5 . . ?
C19 C20 H20A 109.5 . . ?
C19 C20 H20B 109.5 . . ?
C19 C20 H20C 109.5 . . ?
H20A C20 H20B 109.5 . . ?
H20A C20 H20C 109.5 . . ?
H20B C20 H20C 109.5 . . ?
C3 C21 H21A 109.5 . . ?
C3 C21 H21B 109.5 . . ?
C3 C21 H21C 109.5 . . ?
H21A C21 H21B 109.5 . . ?
H21A C21 H21C 109.5 . . ?
H21B C21 H21C 109.5 . . ?
C4 C22 H22A 109.5 . . ?
C4 C22 H22B 109.5 . . ?
C4 C22 H22C 109.5 . . ?
H22A C22 H22B 109.5 . . ?
H22A C22 H22C 109.5 . . ?
H22B C22 H22C 109.5 . . ?

loop_
_geom_bond_atom_site_label_1
_geom_bond_atom_site_label_2
_geom_bond_distance
_geom_bond_site_symmetry_2
_geom_bond_publ_flag
O1 C7 1.412(2) . ?
O1 C14 1.423(2) . ?
O2 C18 1.307(3) . ?
O2 C19 1.445(3) . ?
O3 C18 1.193(3) . ?
O4 C15 1.327(3) . ?
O4 C16 1.450(3) . ?
O5 C15 1.195(3) . ?
N1 N2 1.361(2) . ?
N1 C1 1.369(2) . ?
N1 C7 1.451(2) . ?
N2 N3 1.299(3) . ?
N3 C6 1.367(3) . ?
C1 C2 1.394(3) . ?
C1 C6 1.385(3) . ?
C2 H2 0.9300 . ?
C2 C3 1.386(3) . ?
C3 C4 1.423(4) . ?
C3 C21 1.504(4) . ?
C4 C5 1.353(4) . ?
C4 C22 1.522(4) . ?
C5 H5 0.9300 . ?
C5 C6 1.404(3) . ?
C7 H7 0.9800 . ?
C7 C8 1.519(3) . ?
C8 C9 1.380(3) . ?
C8 C13 1.384(3) . ?
C9 H9 0.9300 . ?
C9 C10 1.383(3) . ?
C10 H10 0.9300 . ?
C10 C11 1.370(4) . ?
C11 H11 0.9300 . ?
C11 C12 1.376(5) . ?
C12 H12 0.9300 . ?
C12 C13 1.396(4) . ?
C13 H13 0.9300 . ?
C14 H14 0.9800 . ?
C14 C15 1.517(3) . ?
C14 C18 1.517(3) . ?
C16 H16A 0.9700 . ?
C16 H16B 0.9700 . ?
C16 C17 1.464(5) . ?
C17 H17A 0.9600 . ?
C17 H17B 0.9600 . ?
C17 H17C 0.9600 . ?
C19 H19A 0.9700 . ?
C19 H19B 0.9700 . ?
C19 C20 1.343(6) . ?
C20 H20A 0.9600 . ?
C20 H20B 0.9600 . ?
C20 H20C 0.9600 . ?
C21 H21A 0.9600 . ?
C21 H21B 0.9600 . ?
C21 H21C 0.9600 . ?
C22 H22A 0.9600 . ?
C22 H22B 0.9600 . ?
C22 H22C 0.9600 . ?

loop_
_geom_torsion_atom_site_label_1
_geom_torsion_atom_site_label_2
_geom_torsion_atom_site_label_3
_geom_torsion_atom_site_label_4
_geom_torsion
_geom_torsion_site_symmetry_1
_geom_torsion_site_symmetry_2
_geom_torsion_site_symmetry_3
_geom_torsion_site_symmetry_4
_geom_torsion_publ_flag
O1 C7 C8 C9 -28.8(2) . . . . ?
O1 C7 C8 C13 154.15(17) . . . . ?
O1 C14 C15 O4 48.4(2) . . . . ?
O1 C14 C15 O5 -131.1(2) . . . . ?
O1 C14 C18 O2 41.2(2) . . . . ?
O1 C14 C18 O3 -140.8(2) . . . . ?
N1 N2 N3 C6 0.4(3) . . . . ?
N1 C1 C2 C3 178.7(2) . . . . ?
N1 C1 C6 N3 0.4(2) . . . . ?
N1 C1 C6 C5 -179.1(2) . . . . ?
N1 C7 C8 C9 -150.20(18) . . . . ?
N1 C7 C8 C13 32.7(2) . . . . ?
N2 N1 C1 C2 -179.3(2) . . . . ?
N2 N1 C1 C6 -0.1(2) . . . . ?
N2 N1 C7 O1 115.33(18) . . . . ?
N2 N1 C7 C8 -125.22(18) . . . . ?
N2 N3 C6 C1 -0.5(3) . . . . ?
N2 N3 C6 C5 178.9(2) . . . . ?
C1 N1 N2 N3 -0.2(2) . . . . ?
C1 N1 C7 O1 -60.0(2) . . . . ?
C1 N1 C7 C8 59.5(2) . . . . ?
C1 C2 C3 C4 -0.4(3) . . . . ?
C1 C2 C3 C21 -179.4(2) . . . . ?
C2 C1 C6 N3 179.66(19) . . . . ?
C2 C1 C6 C5 0.1(3) . . . . ?
C2 C3 C4 C5 1.5(4) . . . . ?
C2 C3 C4 C22 -178.5(2) . . . . ?
C3 C4 C5 C6 -1.7(4) . . . . ?
C4 C5 C6 N3 -178.5(2) . . . . ?
C4 C5 C6 C1 0.9(3) . . . . ?
C6 C1 C2 C3 -0.3(3) . . . . ?
C7 O1 C14 C15 90.81(19) . . . . ?
C7 O1 C14 C18 -148.25(16) . . . . ?
C7 N1 N2 N3 -176.44(18) . . . . ?
C7 N1 C1 C2 -3.6(4) . . . . ?
C7 N1 C1 C6 175.54(18) . . . . ?
C7 C8 C9 C10 -177.9(2) . . . . ?
C7 C8 C13 C12 177.7(2) . . . . ?
C8 C9 C10 C11 0.4(4) . . . . ?
C9 C8 C13 C12 0.6(3) . . . . ?
C9 C10 C11 C12 0.0(4) . . . . ?
C10 C11 C12 C13 -0.1(4) . . . . ?
C11 C12 C13 C8 -0.2(4) . . . . ?
C13 C8 C9 C10 -0.7(3) . . . . ?
C14 O1 C7 N1 -68.09(19) . . . . ?
C14 O1 C7 C8 169.24(15) . . . . ?
C15 O4 C16 C17 -169.6(3) . . . . ?
C15 C14 C18 O2 164.16(18) . . . . ?
C15 C14 C18 O3 -17.9(3) . . . . ?
C16 O4 C15 O5 0.4(4) . . . . ?
C16 O4 C15 C14 -179.0(2) . . . . ?
C18 O2 C19 C20 170.0(4) . . . . ?
C18 C14 C15 O4 -72.5(2) . . . . ?
C18 C14 C15 O5 108.1(3) . . . . ?
C19 O2 C18 O3 -1.3(4) . . . . ?
C19 O2 C18 C14 176.6(3) . . . . ?
C21 C3 C4 C5 -179.6(3) . . . . ?
C21 C3 C4 C22 0.4(4) . . . . ?
C22 C4 C5 C6 178.3(2) . . . . ?
